data_7715002
loop_
_publ_author_name
'Abeydeera, Nalin'
'Mudarmah, Khalil'
'Pant, Bishnu D.'
'Krause, Jeanette A.'
'Zheng, Yao-Rong'
'Huang, Songping D.'

_publ_section_title
;
 Transferrin-inspired iron delivery across the cell membrane using
 [(L<sub>2</sub>Fe)<sub>2</sub>(&#x3bc;-O)] (L = chlorquinaldol) to
 harness anticancer activity of ferroptosis.
;
_journal_issue 7
_journal_name_full 'Dalton transactions (Cambridge, England : 2003)'
_journal_page_first 3206
_journal_page_last 3214
_journal_paper_doi 10.1039/d3dt02517a
_journal_volume 53
_journal_year 2024
_chemical_formula_moiety 'C40 H24 Cl8 Fe2 N4 O5'
_chemical_formula_sum 'C40 H24 Cl8 Fe2 N4 O5'
_chemical_formula_weight 1035.93
_space_group_crystal_system triclinic
_space_group_IT_number 2
_space_group_name_Hall '-P 1'
_space_group_name_H-M_alt 'P -1'
_atom_sites_solution_hydrogens geom
_atom_sites_solution_primary direct
_atom_sites_solution_secondary difmap
_audit_creation_method SHELXL-2017/1
_audit_update_record
;
2023-05-02 deposited with the CCDC.	2023-11-30 downloaded from the CCDC.
;
_cell_angle_alpha 83.8140(9)
_cell_angle_beta 89.0383(9)
_cell_angle_gamma 78.4616(9)
_cell_formula_units_Z 2
_cell_length_a 10.4118(3)
_cell_length_b 13.9698(4)
_cell_length_c 14.0458(4)
_cell_measurement_reflns_used 9789
_cell_measurement_temperature 150(2)
_cell_measurement_theta_max 28.28
_cell_measurement_theta_min 2.59
_cell_volume 1990.01(10)
_computing_cell_refinement 'Bruker SAINT v8.38A (Bruker, 2016)'
_computing_data_collection 'Bruker APEX3 v2019.37.2 (Bruker, 2019)'
_computing_data_reduction 'Bruker SAINT v8.38A (Bruker, 2016)'
_computing_molecular_graphics 'Bruker SHELXTL v6.14'
_computing_publication_material 'Bruker SHELXTL v6.14'
_computing_structure_refinement 'SHELXL-2017/1 (Sheldrick, 2017, G.M. Sheldrick (2015) Acta Cryst., C71, 3-8)'
_computing_structure_solution 'Bruker SHELXTL v6.14'
_diffrn_ambient_temperature 150(2)
_diffrn_measured_fraction_theta_full 0.999
_diffrn_measured_fraction_theta_max 0.997
_diffrn_measurement_device_type 'Bruker D8 Venture Photon-II'
_diffrn_measurement_method '\w-\f scans'
_diffrn_radiation_monochromator 'multilayer mirror'
_diffrn_radiation_type MoK\a
_diffrn_radiation_wavelength 0.71073
_diffrn_reflns_av_R_equivalents 0.0347
_diffrn_reflns_av_unetI/netI 0.0173
_diffrn_reflns_Laue_measured_fraction_full 0.999
_diffrn_reflns_Laue_measured_fraction_max 0.997
_diffrn_reflns_limit_h_max 13
_diffrn_reflns_limit_h_min -13
_diffrn_reflns_limit_k_max 18
_diffrn_reflns_limit_k_min -18
_diffrn_reflns_limit_l_max 18
_diffrn_reflns_limit_l_min -18
_diffrn_reflns_number 99839
_diffrn_reflns_point_group_measured_fraction_full 0.999
_diffrn_reflns_point_group_measured_fraction_max 0.997
_diffrn_reflns_theta_full 25.242
_diffrn_reflns_theta_max 28.343
_diffrn_reflns_theta_min 2.593
_diffrn_source 'Incoatec Mo-microfocus 3.0'
_exptl_absorpt_coefficient_mu 1.319
_exptl_absorpt_correction_T_max 0.862
_exptl_absorpt_correction_T_min 0.809
_exptl_absorpt_correction_type multi-scan
_exptl_absorpt_process_details 'SADABS 2016/2 (L.Krause, et al. J. Appl. Cryst. (2015), 48, 3-10)'
_exptl_crystal_colour 'dark red-black'
_exptl_crystal_density_diffrn 1.729
_exptl_crystal_description tablet
_exptl_crystal_F_000 1040
_exptl_crystal_size_max 0.137
_exptl_crystal_size_mid 0.089
_exptl_crystal_size_min 0.055
_refine_diff_density_max 0.653
_refine_diff_density_min -0.364
_refine_diff_density_rms 0.057
_refine_ls_extinction_method none
_refine_ls_goodness_of_fit_ref 1.043
_refine_ls_hydrogen_treatment constr
_refine_ls_matrix_type full
_refine_ls_number_parameters 536
_refine_ls_number_reflns 9901
_refine_ls_number_restraints 0
_refine_ls_restrained_S_all 1.043
_refine_ls_R_factor_all 0.0301
_refine_ls_R_factor_gt 0.0252
_refine_ls_shift/su_max 0.001
_refine_ls_shift/su_mean 0.000
_refine_ls_structure_factor_coef Fsqd
_refine_ls_weighting_details 'w=1/[\s^2^(Fo^2^)+(0.0292P)^2^+1.3120P] where P=(Fo^2^+2Fc^2^)/3'
_refine_ls_weighting_scheme calc
_refine_ls_wR_factor_gt 0.0629
_refine_ls_wR_factor_ref 0.0665
_reflns_Friedel_coverage 0.000
_reflns_number_gt 8925
_reflns_number_total 9901
_reflns_threshold_expression 'I > 2\s(I)'
_cod_data_source_file d3dt02517a2.cif
_cod_data_source_block 1
_cod_depositor_comments 'Adding full bibliography for 7715002.cif.'
_cod_database_code 7715002
_shelx_shelxl_version_number 2017/1
_shelx_space_group_comment
;
The symmetry employed for this shelxl refinement is uniquely defined
by the following loop, which should always be used as a source of
symmetry information in preference to the above space-group names.
They are only intended as comments.
;
_shelx_estimated_absorpt_t_min 0.840
_shelx_estimated_absorpt_t_max 0.931

loop_
_space_group_symop_operation_xyz
'x, y, z'
'-x, -y, -z'

loop_
_atom_site_label
_atom_site_type_symbol
_atom_site_fract_x
_atom_site_fract_y
_atom_site_fract_z
_atom_site_U_iso_or_equiv
_atom_site_adp_type
_atom_site_occupancy
_atom_site_site_symmetry_order
_atom_site_calc_flag
_atom_site_refinement_flags_posn
_atom_site_refinement_flags_adp
_atom_site_refinement_flags_occupancy
_atom_site_disorder_assembly
_atom_site_disorder_group
Fe1 Fe 0.24094(2) 0.81517(2) 0.73391(2) 0.01643(5) Uani 1 1 d . . . . .
Fe2 Fe 0.38064(2) 0.57778(2) 0.69560(2) 0.01731(5) Uani 1 1 d . . . . .
Cl1 Cl 0.46387(5) 1.08136(3) 0.80194(3) 0.03698(10) Uani 1 1 d . . . . .
Cl2 Cl 0.20576(5) 1.06547(3) 1.13607(3) 0.03599(10) Uani 1 1 d . . . . .
Cl3 Cl -0.21760(4) 0.81548(3) 0.65652(3) 0.02765(9) Uani 1 1 d . . . . .
Cl4 Cl -0.07670(4) 0.91584(4) 0.29393(3) 0.03432(10) Uani 1 1 d . . . . .
Cl5 Cl 0.07889(5) 0.38219(4) 0.84288(4) 0.04896(15) Uani 1 1 d . . . . .
Cl6 Cl 0.46159(4) 0.24702(3) 1.10612(3) 0.03105(9) Uani 1 1 d . . . . .
Cl7 Cl 0.72208(4) 0.64304(3) 0.47108(3) 0.02888(9) Uani 1 1 d . . . . .
Cl8 Cl 0.32386(4) 0.74910(3) 0.21629(3) 0.02857(9) Uani 1 1 d . . . . .
O1 O 0.33668(10) 0.91365(8) 0.76368(7) 0.0196(2) Uani 1 1 d . . . . .
O2 O 0.05783(10) 0.82250(8) 0.70267(7) 0.0210(2) Uani 1 1 d . . . . .
O3 O 0.33227(11) 0.69277(8) 0.74154(8) 0.0238(2) Uani 1 1 d . . . . .
O4 O 0.27457(11) 0.48680(8) 0.74751(8) 0.0246(2) Uani 1 1 d . . . . .
O5 O 0.51712(10) 0.58273(8) 0.60211(8) 0.0218(2) Uani 1 1 d . . . . .
N1 N 0.17818(12) 0.83140(9) 0.87932(9) 0.0183(2) Uani 1 1 d . . . . .
N2 N 0.24165(12) 0.86226(9) 0.58189(9) 0.0175(2) Uani 1 1 d . . . . .
N3 N 0.51082(12) 0.49276(9) 0.81061(9) 0.0200(2) Uani 1 1 d . . . . .
N4 N 0.26319(12) 0.60490(9) 0.56377(9) 0.0180(2) Uani 1 1 d . . . . .
C1 C 0.31028(14) 0.94926(11) 0.84621(10) 0.0184(3) Uani 1 1 d . . . . .
C2 C 0.36027(16) 1.02562(11) 0.87686(11) 0.0234(3) Uani 1 1 d . . . . .
C3 C 0.33000(17) 1.05954(12) 0.96666(12) 0.0276(3) Uani 1 1 d . . . . .
H3A H 0.367846 1.111108 0.985512 0.033 Uiso 1 1 calc R U . . .
C4 C 0.24658(17) 1.01900(12) 1.02713(11) 0.0257(3) Uani 1 1 d . . . . .
C5 C 0.19082(15) 0.94080(11) 1.00158(11) 0.0219(3) Uani 1 1 d . . . . .
C6 C 0.22451(14) 0.90742(11) 0.91130(10) 0.0183(3) Uani 1 1 d . . . . .
C7 C 0.10467(16) 0.89258(13) 1.05795(11) 0.0262(3) Uani 1 1 d . . . . .
H7A H 0.077267 0.913065 1.118674 0.031 Uiso 1 1 calc R U . . .
C8 C 0.06075(16) 0.81639(13) 1.02505(12) 0.0270(3) Uani 1 1 d . . . . .
H8A H 0.003647 0.783535 1.063625 0.032 Uiso 1 1 calc R U . . .
C9 C 0.09909(15) 0.78572(11) 0.93436(11) 0.0219(3) Uani 1 1 d . . . . .
C10 C 0.05236(17) 0.70164(12) 0.89731(12) 0.0274(3) Uani 1 1 d . . . . .
H10A H 0.123294 0.663615 0.862055 0.041 Uiso 1 1 calc R U . . .
H10B H -0.022854 0.727259 0.854491 0.041 Uiso 1 1 calc R U . . .
H10C H 0.026153 0.659200 0.951221 0.041 Uiso 1 1 calc R U . . .
C11 C 0.02427(14) 0.84375(10) 0.61200(10) 0.0177(3) Uani 1 1 d . . . . .
C12 C -0.09918(14) 0.84426(11) 0.57643(11) 0.0202(3) Uani 1 1 d . . . . .
C13 C -0.13042(15) 0.86735(11) 0.47857(11) 0.0223(3) Uani 1 1 d . . . . .
H13A H -0.215760 0.866212 0.456432 0.027 Uiso 1 1 calc R U . . .
C14 C -0.03766(15) 0.89147(11) 0.41522(11) 0.0220(3) Uani 1 1 d . . . . .
C15 C 0.09082(15) 0.89369(10) 0.44578(10) 0.0188(3) Uani 1 1 d . . . . .
C16 C 0.11987(14) 0.86775(10) 0.54410(10) 0.0170(3) Uani 1 1 d . . . . .
C17 C 0.19326(16) 0.91884(11) 0.38711(11) 0.0229(3) Uani 1 1 d . . . . .
H17A H 0.178193 0.939194 0.320810 0.027 Uiso 1 1 calc R U . . .
C18 C 0.31394(16) 0.91376(11) 0.42616(11) 0.0228(3) Uani 1 1 d . . . . .
H18A H 0.382607 0.930896 0.386687 0.027 Uiso 1 1 calc R U . . .
C19 C 0.33789(15) 0.88339(11) 0.52434(11) 0.0199(3) Uani 1 1 d . . . . .
C20 C 0.47138(15) 0.87283(13) 0.56734(12) 0.0271(3) Uani 1 1 d . . . . .
H20A H 0.500149 0.805622 0.597904 0.041 Uiso 1 1 calc R U . . .
H20B H 0.467917 0.919275 0.615317 0.041 Uiso 1 1 calc R U . . .
H20C H 0.533373 0.886676 0.516938 0.041 Uiso 1 1 calc R U . . .
C21 C 0.31248(15) 0.43542(11) 0.82946(11) 0.0219(3) Uani 1 1 d . . . . .
C22 C 0.23600(16) 0.38019(13) 0.88387(12) 0.0274(3) Uani 1 1 d . . . . .
C23 C 0.28161(17) 0.32277(12) 0.96958(12) 0.0283(3) Uani 1 1 d . . . . .
H23A H 0.226877 0.284917 1.004693 0.034 Uiso 1 1 calc R U . . .
C24 C 0.40498(17) 0.32157(11) 1.00226(11) 0.0245(3) Uani 1 1 d . . . . .
C25 C 0.48802(15) 0.37865(11) 0.95246(11) 0.0220(3) Uani 1 1 d . . . . .
C26 C 0.43973(15) 0.43513(11) 0.86599(11) 0.0199(3) Uani 1 1 d . . . . .
C27 C 0.61483(16) 0.38563(12) 0.98173(12) 0.0256(3) Uani 1 1 d . . . . .
H27A H 0.651041 0.351245 1.040297 0.031 Uiso 1 1 calc R U . . .
C28 C 0.68464(16) 0.44216(12) 0.92512(12) 0.0269(3) Uani 1 1 d . . . . .
H28A H 0.770398 0.445955 0.944263 0.032 Uiso 1 1 calc R U . . .
C29 C 0.63155(15) 0.49546(12) 0.83809(12) 0.0237(3) Uani 1 1 d . . . . .
C30 C 0.71147(17) 0.55426(14) 0.77489(13) 0.0308(4) Uani 1 1 d . . . . .
H30A H 0.654627 0.596958 0.726079 0.046 Uiso 0.5 1 calc R U P A 1
H30B H 0.780023 0.509685 0.743641 0.046 Uiso 0.5 1 calc R U P A 1
H30C H 0.752017 0.594576 0.813630 0.046 Uiso 0.5 1 calc R U P A 1
H30D H 0.796195 0.551270 0.805624 0.046 Uiso 0.5 1 calc R U P B 2
H30E H 0.664663 0.622767 0.764548 0.046 Uiso 0.5 1 calc R U P B 2
H30F H 0.725809 0.527182 0.713179 0.046 Uiso 0.5 1 calc R U P B 2
C31 C 0.47762(14) 0.61889(10) 0.51467(11) 0.0188(3) Uani 1 1 d . . . . .
C32 C 0.55903(14) 0.64913(11) 0.44336(11) 0.0207(3) Uani 1 1 d . . . . .
C33 C 0.51232(15) 0.68840(11) 0.35080(11) 0.0227(3) Uani 1 1 d . . . . .
H33A H 0.570409 0.709905 0.304145 0.027 Uiso 1 1 calc R U . . .
C34 C 0.38348(15) 0.69545(11) 0.32839(11) 0.0215(3) Uani 1 1 d . . . . .
C35 C 0.29433(15) 0.66434(10) 0.39663(11) 0.0191(3) Uani 1 1 d . . . . .
C36 C 0.34232(14) 0.62924(10) 0.48990(10) 0.0172(3) Uani 1 1 d . . . . .
C37 C 0.15997(15) 0.66705(11) 0.37983(11) 0.0224(3) Uani 1 1 d . . . . .
H37A H 0.123121 0.688239 0.317867 0.027 Uiso 1 1 calc R U . . .
C38 C 0.08377(15) 0.63892(11) 0.45350(12) 0.0223(3) Uani 1 1 d . . . . .
H38A H -0.005752 0.638589 0.441876 0.027 Uiso 1 1 calc R U . . .
C39 C 0.13603(14) 0.61032(11) 0.54668(11) 0.0200(3) Uani 1 1 d . . . . .
C40 C 0.04795(15) 0.58702(13) 0.62767(12) 0.0254(3) Uani 1 1 d . . . . .
H40A H 0.055248 0.627948 0.678990 0.038 Uiso 1 1 calc R U . . .
H40B H 0.073927 0.517530 0.652222 0.038 Uiso 1 1 calc R U . . .
H40C H -0.042928 0.600340 0.604752 0.038 Uiso 1 1 calc R U . . .

loop_
_atom_site_aniso_label
_atom_site_aniso_U_11
_atom_site_aniso_U_22
_atom_site_aniso_U_33
_atom_site_aniso_U_23
_atom_site_aniso_U_13
_atom_site_aniso_U_12
Fe1 0.01487(10) 0.01826(10) 0.01611(10) -0.00246(8) -0.00197(7) -0.00267(8)
Fe2 0.01554(10) 0.01704(10) 0.01894(10) -0.00113(8) -0.00136(8) -0.00258(8)
Cl1 0.0411(2) 0.0364(2) 0.0403(2) -0.00642(19) 0.00683(19) -0.0233(2)
Cl2 0.0477(3) 0.0361(2) 0.02357(19) -0.01360(17) -0.00208(17) -0.00120(19)
Cl3 0.01667(17) 0.0396(2) 0.02884(19) -0.00640(16) 0.00167(14) -0.00940(15)
Cl4 0.0327(2) 0.0464(2) 0.01950(18) -0.00179(17) -0.00898(15) 0.00238(18)
Cl5 0.0295(2) 0.0660(3) 0.0502(3) 0.0319(3) -0.0156(2) -0.0256(2)
Cl6 0.0372(2) 0.0278(2) 0.02482(19) 0.00577(15) -0.00858(16) -0.00240(16)
Cl7 0.01629(17) 0.0371(2) 0.0357(2) -0.00896(17) 0.00274(15) -0.00872(15)
Cl8 0.0327(2) 0.0309(2) 0.01957(17) -0.00009(15) 0.00055(15) -0.00163(16)
O1 0.0206(5) 0.0221(5) 0.0174(5) -0.0034(4) 0.0006(4) -0.0066(4)
O2 0.0165(5) 0.0304(6) 0.0162(5) -0.0010(4) -0.0011(4) -0.0056(4)
O3 0.0227(5) 0.0209(5) 0.0268(6) -0.0056(4) -0.0050(4) -0.0004(4)
O4 0.0207(5) 0.0266(6) 0.0259(6) 0.0073(4) -0.0063(4) -0.0078(4)
O5 0.0155(5) 0.0288(6) 0.0205(5) -0.0020(4) -0.0026(4) -0.0031(4)
N1 0.0173(6) 0.0196(6) 0.0175(6) -0.0006(5) -0.0024(5) -0.0029(5)
N2 0.0155(6) 0.0183(6) 0.0185(6) -0.0029(5) -0.0004(4) -0.0027(5)
N3 0.0185(6) 0.0185(6) 0.0225(6) -0.0034(5) -0.0029(5) -0.0014(5)
N4 0.0156(6) 0.0176(6) 0.0211(6) -0.0023(5) -0.0005(5) -0.0036(5)
C1 0.0172(7) 0.0185(7) 0.0186(7) -0.0013(5) -0.0037(5) -0.0015(5)
C2 0.0240(8) 0.0219(7) 0.0251(8) -0.0022(6) -0.0014(6) -0.0065(6)
C3 0.0317(9) 0.0230(8) 0.0295(8) -0.0083(6) -0.0059(7) -0.0052(7)
C4 0.0303(8) 0.0252(8) 0.0199(7) -0.0077(6) -0.0048(6) 0.0014(6)
C5 0.0222(7) 0.0232(7) 0.0176(7) -0.0020(6) -0.0034(6) 0.0018(6)
C6 0.0182(7) 0.0179(7) 0.0176(7) -0.0008(5) -0.0025(5) -0.0009(5)
C7 0.0271(8) 0.0317(8) 0.0167(7) -0.0005(6) 0.0009(6) 0.0004(7)
C8 0.0256(8) 0.0327(9) 0.0211(7) 0.0037(6) 0.0030(6) -0.0060(7)
C9 0.0207(7) 0.0224(7) 0.0211(7) 0.0032(6) -0.0016(6) -0.0034(6)
C10 0.0285(8) 0.0279(8) 0.0271(8) 0.0026(6) 0.0004(6) -0.0116(7)
C11 0.0158(6) 0.0177(6) 0.0193(7) -0.0034(5) -0.0016(5) -0.0013(5)
C12 0.0154(7) 0.0217(7) 0.0234(7) -0.0052(6) -0.0001(5) -0.0022(5)
C13 0.0168(7) 0.0230(7) 0.0263(8) -0.0072(6) -0.0056(6) 0.0013(6)
C14 0.0244(8) 0.0217(7) 0.0177(7) -0.0033(6) -0.0063(6) 0.0021(6)
C15 0.0206(7) 0.0159(6) 0.0184(7) -0.0030(5) -0.0015(5) 0.0006(5)
C16 0.0165(6) 0.0154(6) 0.0185(7) -0.0035(5) -0.0018(5) -0.0009(5)
C17 0.0296(8) 0.0196(7) 0.0185(7) -0.0024(6) 0.0020(6) -0.0025(6)
C18 0.0244(8) 0.0215(7) 0.0229(7) -0.0035(6) 0.0066(6) -0.0054(6)
C19 0.0183(7) 0.0188(7) 0.0236(7) -0.0057(6) 0.0031(5) -0.0043(5)
C20 0.0184(7) 0.0360(9) 0.0291(8) -0.0060(7) 0.0031(6) -0.0092(6)
C21 0.0209(7) 0.0206(7) 0.0231(7) 0.0007(6) -0.0034(6) -0.0029(6)
C22 0.0215(8) 0.0302(8) 0.0297(8) 0.0061(7) -0.0065(6) -0.0073(6)
C23 0.0286(8) 0.0255(8) 0.0291(8) 0.0058(7) -0.0015(7) -0.0057(7)
C24 0.0296(8) 0.0192(7) 0.0217(7) 0.0008(6) -0.0045(6) 0.0008(6)
C25 0.0239(7) 0.0184(7) 0.0219(7) -0.0032(6) -0.0045(6) 0.0012(6)
C26 0.0197(7) 0.0174(7) 0.0213(7) -0.0035(5) -0.0020(5) -0.0002(5)
C27 0.0258(8) 0.0230(7) 0.0254(8) -0.0038(6) -0.0085(6) 0.0024(6)
C28 0.0207(7) 0.0278(8) 0.0314(8) -0.0063(7) -0.0086(6) -0.0008(6)
C29 0.0195(7) 0.0228(7) 0.0284(8) -0.0060(6) -0.0034(6) -0.0011(6)
C30 0.0220(8) 0.0371(9) 0.0347(9) -0.0027(7) -0.0031(7) -0.0097(7)
C31 0.0172(7) 0.0166(6) 0.0230(7) -0.0051(5) 0.0008(5) -0.0028(5)
C32 0.0158(7) 0.0209(7) 0.0267(8) -0.0076(6) 0.0016(6) -0.0041(5)
C33 0.0242(8) 0.0207(7) 0.0235(7) -0.0042(6) 0.0062(6) -0.0050(6)
C34 0.0246(7) 0.0198(7) 0.0192(7) -0.0035(6) 0.0009(6) -0.0014(6)
C35 0.0205(7) 0.0155(6) 0.0211(7) -0.0046(5) 0.0002(5) -0.0018(5)
C36 0.0163(6) 0.0151(6) 0.0205(7) -0.0047(5) 0.0004(5) -0.0024(5)
C37 0.0212(7) 0.0220(7) 0.0233(7) -0.0035(6) -0.0051(6) -0.0018(6)
C38 0.0161(7) 0.0229(7) 0.0284(8) -0.0046(6) -0.0045(6) -0.0036(6)
C39 0.0166(7) 0.0171(7) 0.0267(7) -0.0030(6) -0.0011(6) -0.0036(5)
C40 0.0168(7) 0.0308(8) 0.0286(8) 0.0016(6) -0.0006(6) -0.0068(6)

loop_
_atom_type_symbol
_atom_type_description
_atom_type_scat_dispersion_real
_atom_type_scat_dispersion_imag
_atom_type_scat_source
C C 0.0033 0.0016 'International Tables Vol C Tables 4.2.6.8 and 6.1.1.4'
H H 0.0000 0.0000 'International Tables Vol C Tables 4.2.6.8 and 6.1.1.4'
N N 0.0061 0.0033 'International Tables Vol C Tables 4.2.6.8 and 6.1.1.4'
O O 0.0106 0.0060 'International Tables Vol C Tables 4.2.6.8 and 6.1.1.4'
Cl Cl 0.1484 0.1585 'International Tables Vol C Tables 4.2.6.8 and 6.1.1.4'
Fe Fe 0.3463 0.8444 'International Tables Vol C Tables 4.2.6.8 and 6.1.1.4'

loop_
_geom_angle_atom_site_label_1
_geom_angle_atom_site_label_2
_geom_angle_atom_site_label_3
_geom_angle
_geom_angle_site_symmetry_1
_geom_angle_site_symmetry_3
_geom_angle_publ_flag
O3 Fe1 O1 115.72(5) . . ?
O3 Fe1 O2 111.98(5) . . ?
O1 Fe1 O2 132.22(5) . . ?
O3 Fe1 N1 103.07(5) . . ?
O1 Fe1 N1 80.03(5) . . ?
O2 Fe1 N1 86.93(4) . . ?
O3 Fe1 N2 102.88(5) . . ?
O1 Fe1 N2 92.32(4) . . ?
O2 Fe1 N2 79.70(4) . . ?
N1 Fe1 N2 153.73(5) . . ?
O3 Fe2 O4 111.01(5) . . ?
O3 Fe2 O5 110.57(5) . . ?
O4 Fe2 O5 138.28(5) . . ?
O3 Fe2 N4 100.28(5) . . ?
O4 Fe2 N4 89.34(5) . . ?
O5 Fe2 N4 80.09(5) . . ?
O3 Fe2 N3 101.72(5) . . ?
O4 Fe2 N3 79.41(5) . . ?
O5 Fe2 N3 95.50(5) . . ?
N4 Fe2 N3 157.69(5) . . ?
C1 O1 Fe1 116.39(9) . . ?
C11 O2 Fe1 116.78(9) . . ?
Fe2 O3 Fe1 151.68(7) . . ?
C21 O4 Fe2 116.94(10) . . ?
C31 O5 Fe2 115.73(9) . . ?
C9 N1 C6 119.87(13) . . ?
C9 N1 Fe1 130.51(10) . . ?
C6 N1 Fe1 109.43(9) . . ?
C19 N2 C16 119.28(13) . . ?
C19 N2 Fe1 131.02(10) . . ?
C16 N2 Fe1 109.69(9) . . ?
C29 N3 C26 119.07(13) . . ?
C29 N3 Fe2 132.78(11) . . ?
C26 N3 Fe2 107.77(9) . . ?
C39 N4 C36 119.14(13) . . ?
C39 N4 Fe2 132.95(10) . . ?
C36 N4 Fe2 107.58(9) . . ?
O1 C1 C2 124.98(14) . . ?
O1 C1 C6 119.08(13) . . ?
C2 C1 C6 115.94(14) . . ?
C1 C2 C3 122.38(15) . . ?
C1 C2 Cl1 119.00(12) . . ?
C3 C2 Cl1 118.63(12) . . ?
C4 C3 C2 120.52(15) . . ?
C3 C4 C5 120.89(14) . . ?
C3 C4 Cl2 119.63(13) . . ?
C5 C4 Cl2 119.47(13) . . ?
C7 C5 C6 116.61(14) . . ?
C7 C5 C4 126.13(15) . . ?
C6 C5 C4 117.26(14) . . ?
N1 C6 C5 122.55(14) . . ?
N1 C6 C1 114.44(13) . . ?
C5 C6 C1 123.01(14) . . ?
C8 C7 C5 119.83(15) . . ?
C7 C8 C9 120.89(15) . . ?
N1 C9 C8 120.24(15) . . ?
N1 C9 C10 118.18(14) . . ?
C8 C9 C10 121.59(14) . . ?
O2 C11 C12 124.26(13) . . ?
O2 C11 C16 118.98(13) . . ?
C12 C11 C16 116.76(13) . . ?
C11 C12 C13 122.19(14) . . ?
C11 C12 Cl3 118.10(12) . . ?
C13 C12 Cl3 119.71(11) . . ?
C14 C13 C12 119.90(14) . . ?
C13 C14 C15 121.54(14) . . ?
C13 C14 Cl4 119.15(12) . . ?
C15 C14 Cl4 119.27(12) . . ?
C16 C15 C17 116.62(13) . . ?
C16 C15 C14 117.09(14) . . ?
C17 C15 C14 126.29(14) . . ?
N2 C16 C15 122.87(13) . . ?
N2 C16 C11 114.64(13) . . ?
C15 C16 C11 122.48(13) . . ?
C18 C17 C15 119.69(14) . . ?
C17 C18 C19 120.81(14) . . ?
N2 C19 C18 120.64(14) . . ?
N2 C19 C20 117.90(14) . . ?
C18 C19 C20 121.45(14) . . ?
O4 C21 C22 123.75(14) . . ?
O4 C21 C26 119.25(14) . . ?
C22 C21 C26 117.00(14) . . ?
C21 C22 C23 122.31(15) . . ?
C21 C22 Cl5 117.95(12) . . ?
C23 C22 Cl5 119.74(13) . . ?
C24 C23 C22 119.82(15) . . ?
C23 C24 C25 121.42(14) . . ?
C23 C24 Cl6 119.14(13) . . ?
C25 C24 Cl6 119.43(12) . . ?
C27 C25 C26 116.57(15) . . ?
C27 C25 C24 125.98(14) . . ?
C26 C25 C24 117.44(14) . . ?
N3 C26 C25 123.16(14) . . ?
N3 C26 C21 114.88(13) . . ?
C25 C26 C21 121.95(14) . . ?
C28 C27 C25 119.40(15) . . ?
C27 C28 C29 121.23(15) . . ?
N3 C29 C28 120.51(15) . . ?
N3 C29 C30 118.93(14) . . ?
C28 C29 C30 120.55(14) . . ?
O5 C31 C32 124.15(14) . . ?
O5 C31 C36 119.18(13) . . ?
C32 C31 C36 116.67(14) . . ?
C31 C32 C33 122.29(14) . . ?
C31 C32 Cl7 118.50(12) . . ?
C33 C32 Cl7 119.15(12) . . ?
C34 C33 C32 119.86(14) . . ?
C33 C34 C35 121.36(14) . . ?
C33 C34 Cl8 119.99(12) . . ?
C35 C34 Cl8 118.57(12) . . ?
C36 C35 C37 116.81(14) . . ?
C36 C35 C34 117.63(13) . . ?
C37 C35 C34 125.55(14) . . ?
N4 C36 C35 122.84(13) . . ?
N4 C36 C31 115.07(13) . . ?
C35 C36 C31 122.08(13) . . ?
C38 C37 C35 119.38(14) . . ?
C37 C38 C39 120.99(14) . . ?
N4 C39 C38 120.65(14) . . ?
N4 C39 C40 119.49(14) . . ?
C38 C39 C40 119.86(13) . . ?

loop_
_geom_bond_atom_site_label_1
_geom_bond_atom_site_label_2
_geom_bond_distance
_geom_bond_site_symmetry_2
_geom_bond_publ_flag
Fe1 O3 1.7757(11) . ?
Fe1 O1 1.9359(10) . ?
Fe1 O2 1.9438(10) . ?
Fe1 N1 2.1554(12) . ?
Fe1 N2 2.1658(12) . ?
Fe2 O3 1.7718(11) . ?
Fe2 O4 1.9239(11) . ?
Fe2 O5 1.9250(11) . ?
Fe2 N4 2.1924(12) . ?
Fe2 N3 2.2076(13) . ?
Cl1 C2 1.7316(16) . ?
Cl2 C4 1.7394(16) . ?
Cl3 C12 1.7325(16) . ?
Cl4 C14 1.7397(15) . ?
Cl5 C22 1.7372(17) . ?
Cl6 C24 1.7366(16) . ?
Cl7 C32 1.7315(15) . ?
Cl8 C34 1.7374(16) . ?
O1 C1 1.3137(18) . ?
O2 C11 1.3131(17) . ?
O4 C21 1.3114(18) . ?
O5 C31 1.3163(18) . ?
N1 C9 1.3287(19) . ?
N1 C6 1.3702(19) . ?
N2 C19 1.3359(19) . ?
N2 C16 1.3676(18) . ?
N3 C29 1.330(2) . ?
N3 C26 1.373(2) . ?
N4 C39 1.3352(19) . ?
N4 C36 1.3706(19) . ?
C1 C2 1.387(2) . ?
C1 C6 1.429(2) . ?
C2 C3 1.404(2) . ?
C3 C4 1.366(2) . ?
C4 C5 1.416(2) . ?
C5 C7 1.410(2) . ?
C5 C6 1.413(2) . ?
C7 C8 1.365(2) . ?
C8 C9 1.413(2) . ?
C9 C10 1.502(2) . ?
C11 C12 1.385(2) . ?
C11 C16 1.430(2) . ?
C12 C13 1.406(2) . ?
C13 C14 1.369(2) . ?
C14 C15 1.419(2) . ?
C15 C16 1.412(2) . ?
C15 C17 1.414(2) . ?
C17 C18 1.365(2) . ?
C18 C19 1.410(2) . ?
C19 C20 1.498(2) . ?
C21 C22 1.383(2) . ?
C21 C26 1.428(2) . ?
C22 C23 1.406(2) . ?
C23 C24 1.368(2) . ?
C24 C25 1.417(2) . ?
C25 C27 1.414(2) . ?
C25 C26 1.416(2) . ?
C27 C28 1.363(2) . ?
C28 C29 1.420(2) . ?
C29 C30 1.499(2) . ?
C31 C32 1.387(2) . ?
C31 C36 1.432(2) . ?
C32 C33 1.410(2) . ?
C33 C34 1.365(2) . ?
C34 C35 1.418(2) . ?
C35 C36 1.411(2) . ?
C35 C37 1.415(2) . ?
C37 C38 1.365(2) . ?
C38 C39 1.412(2) . ?
C39 C40 1.499(2) . ?

loop_
_geom_torsion_atom_site_label_1
_geom_torsion_atom_site_label_2
_geom_torsion_atom_site_label_3
_geom_torsion_atom_site_label_4
_geom_torsion
_geom_torsion_site_symmetry_1
_geom_torsion_site_symmetry_2
_geom_torsion_site_symmetry_3
_geom_torsion_site_symmetry_4
_geom_torsion_publ_flag
O4 Fe2 O3 Fe1 -94.53(15) . . . . ?
O5 Fe2 O3 Fe1 81.92(16) . . . . ?
N4 Fe2 O3 Fe1 -1.26(16) . . . . ?
N3 Fe2 O3 Fe1 -177.57(15) . . . . ?
O1 Fe1 O3 Fe2 -134.34(14) . . . . ?
O2 Fe1 O3 Fe2 48.59(16) . . . . ?
N1 Fe1 O3 Fe2 140.56(15) . . . . ?
N2 Fe1 O3 Fe2 -35.35(16) . . . . ?
Fe1 O1 C1 C2 -174.45(12) . . . . ?
Fe1 O1 C1 C6 5.96(17) . . . . ?
O1 C1 C2 C3 -178.98(15) . . . . ?
C6 C1 C2 C3 0.6(2) . . . . ?
O1 C1 C2 Cl1 1.0(2) . . . . ?
C6 C1 C2 Cl1 -179.41(11) . . . . ?
C1 C2 C3 C4 -1.4(3) . . . . ?
Cl1 C2 C3 C4 178.65(13) . . . . ?
C2 C3 C4 C5 1.2(3) . . . . ?
C2 C3 C4 Cl2 -177.56(13) . . . . ?
C3 C4 C5 C7 179.45(16) . . . . ?
Cl2 C4 C5 C7 -1.8(2) . . . . ?
C3 C4 C5 C6 -0.4(2) . . . . ?
Cl2 C4 C5 C6 178.41(11) . . . . ?
C9 N1 C6 C5 -0.5(2) . . . . ?
Fe1 N1 C6 C5 174.90(11) . . . . ?
C9 N1 C6 C1 179.00(13) . . . . ?
Fe1 N1 C6 C1 -5.62(15) . . . . ?
C7 C5 C6 N1 -0.8(2) . . . . ?
C4 C5 C6 N1 179.07(14) . . . . ?
C7 C5 C6 C1 179.78(14) . . . . ?
C4 C5 C6 C1 -0.4(2) . . . . ?
O1 C1 C6 N1 0.39(19) . . . . ?
C2 C1 C6 N1 -179.23(13) . . . . ?
O1 C1 C6 C5 179.88(13) . . . . ?
C2 C1 C6 C5 0.3(2) . . . . ?
C6 C5 C7 C8 1.4(2) . . . . ?
C4 C5 C7 C8 -178.43(16) . . . . ?
C5 C7 C8 C9 -0.8(2) . . . . ?
C6 N1 C9 C8 1.1(2) . . . . ?
Fe1 N1 C9 C8 -173.16(11) . . . . ?
C6 N1 C9 C10 -178.96(13) . . . . ?
Fe1 N1 C9 C10 6.8(2) . . . . ?
C7 C8 C9 N1 -0.5(2) . . . . ?
C7 C8 C9 C10 179.62(15) . . . . ?
Fe1 O2 C11 C12 174.67(11) . . . . ?
Fe1 O2 C11 C16 -5.04(17) . . . . ?
O2 C11 C12 C13 -179.87(14) . . . . ?
C16 C11 C12 C13 -0.2(2) . . . . ?
O2 C11 C12 Cl3 0.2(2) . . . . ?
C16 C11 C12 Cl3 179.96(11) . . . . ?
C11 C12 C13 C14 -0.8(2) . . . . ?
Cl3 C12 C13 C14 179.09(12) . . . . ?
C12 C13 C14 C15 0.1(2) . . . . ?
C12 C13 C14 Cl4 177.90(12) . . . . ?
C13 C14 C15 C16 1.4(2) . . . . ?
Cl4 C14 C15 C16 -176.36(11) . . . . ?
C13 C14 C15 C17 -179.01(15) . . . . ?
Cl4 C14 C15 C17 3.2(2) . . . . ?
C19 N2 C16 C15 0.9(2) . . . . ?
Fe1 N2 C16 C15 -178.07(11) . . . . ?
C19 N2 C16 C11 -179.93(13) . . . . ?
Fe1 N2 C16 C11 1.10(15) . . . . ?
C17 C15 C16 N2 -2.9(2) . . . . ?
C14 C15 C16 N2 176.71(13) . . . . ?
C17 C15 C16 C11 177.97(13) . . . . ?
C14 C15 C16 C11 -2.4(2) . . . . ?
O2 C11 C16 N2 2.36(19) . . . . ?
C12 C11 C16 N2 -177.38(13) . . . . ?
O2 C11 C16 C15 -178.47(13) . . . . ?
C12 C11 C16 C15 1.8(2) . . . . ?
C16 C15 C17 C18 2.3(2) . . . . ?
C14 C15 C17 C18 -177.30(15) . . . . ?
C15 C17 C18 C19 0.2(2) . . . . ?
C16 N2 C19 C18 1.8(2) . . . . ?
Fe1 N2 C19 C18 -179.50(11) . . . . ?
C16 N2 C19 C20 -177.64(13) . . . . ?
Fe1 N2 C19 C20 1.1(2) . . . . ?
C17 C18 C19 N2 -2.4(2) . . . . ?
C17 C18 C19 C20 177.05(15) . . . . ?
Fe2 O4 C21 C22 168.38(13) . . . . ?
Fe2 O4 C21 C26 -11.77(19) . . . . ?
O4 C21 C22 C23 177.39(16) . . . . ?
C26 C21 C22 C23 -2.5(3) . . . . ?
O4 C21 C22 Cl5 -2.1(2) . . . . ?
C26 C21 C22 Cl5 178.10(12) . . . . ?
C21 C22 C23 C24 1.0(3) . . . . ?
Cl5 C22 C23 C24 -179.61(14) . . . . ?
C22 C23 C24 C25 1.2(3) . . . . ?
C22 C23 C24 Cl6 -177.86(14) . . . . ?
C23 C24 C25 C27 177.48(16) . . . . ?
Cl6 C24 C25 C27 -3.5(2) . . . . ?
C23 C24 C25 C26 -1.7(2) . . . . ?
Cl6 C24 C25 C26 177.40(11) . . . . ?
C29 N3 C26 C25 0.8(2) . . . . ?
Fe2 N3 C26 C25 -172.99(12) . . . . ?
C29 N3 C26 C21 -178.67(14) . . . . ?
Fe2 N3 C26 C21 7.52(15) . . . . ?
C27 C25 C26 N3 1.4(2) . . . . ?
C24 C25 C26 N3 -179.39(14) . . . . ?
C27 C25 C26 C21 -179.16(14) . . . . ?
C24 C25 C26 C21 0.1(2) . . . . ?
O4 C21 C26 N3 1.6(2) . . . . ?
C22 C21 C26 N3 -178.58(14) . . . . ?
O4 C21 C26 C25 -177.92(14) . . . . ?
C22 C21 C26 C25 1.9(2) . . . . ?
C26 C25 C27 C28 -2.3(2) . . . . ?
C24 C25 C27 C28 178.61(16) . . . . ?
C25 C27 C28 C29 1.1(2) . . . . ?
C26 N3 C29 C28 -2.1(2) . . . . ?
Fe2 N3 C29 C28 169.83(11) . . . . ?
C26 N3 C29 C30 176.83(14) . . . . ?
Fe2 N3 C29 C30 -11.2(2) . . . . ?
C27 C28 C29 N3 1.2(2) . . . . ?
C27 C28 C29 C30 -177.71(16) . . . . ?
Fe2 O5 C31 C32 164.73(12) . . . . ?
Fe2 O5 C31 C36 -14.71(17) . . . . ?
O5 C31 C32 C33 -179.36(14) . . . . ?
C36 C31 C32 C33 0.1(2) . . . . ?
O5 C31 C32 Cl7 -2.2(2) . . . . ?
C36 C31 C32 Cl7 177.30(11) . . . . ?
C31 C32 C33 C34 -1.6(2) . . . . ?
Cl7 C32 C33 C34 -178.75(12) . . . . ?
C32 C33 C34 C35 0.3(2) . . . . ?
C32 C33 C34 Cl8 176.95(11) . . . . ?
C33 C34 C35 C36 2.4(2) . . . . ?
Cl8 C34 C35 C36 -174.34(11) . . . . ?
C33 C34 C35 C37 -178.83(15) . . . . ?
Cl8 C34 C35 C37 4.4(2) . . . . ?
C39 N4 C36 C35 3.0(2) . . . . ?
Fe2 N4 C36 C35 -171.18(11) . . . . ?
C39 N4 C36 C31 -178.57(13) . . . . ?
Fe2 N4 C36 C31 7.29(14) . . . . ?
C37 C35 C36 N4 -4.4(2) . . . . ?
C34 C35 C36 N4 174.44(13) . . . . ?
C37 C35 C36 C31 177.18(13) . . . . ?
C34 C35 C36 C31 -3.9(2) . . . . ?
O5 C31 C36 N4 3.70(19) . . . . ?
C32 C31 C36 N4 -175.78(13) . . . . ?
O5 C31 C36 C35 -177.81(13) . . . . ?
C32 C31 C36 C35 2.7(2) . . . . ?
C36 C35 C37 C38 1.8(2) . . . . ?
C34 C35 C37 C38 -176.98(15) . . . . ?
C35 C37 C38 C39 2.1(2) . . . . ?
C36 N4 C39 C38 1.2(2) . . . . ?
Fe2 N4 C39 C38 173.55(11) . . . . ?
C36 N4 C39 C40 -178.01(13) . . . . ?
Fe2 N4 C39 C40 -5.6(2) . . . . ?
C37 C38 C39 N4 -3.8(2) . . . . ?
C37 C38 C39 C40 175.45(15) . . . . ?
